data_2239675
loop_
_publ_author_name
'Okawara, Toru'
'Ishihama, Kohei'
'Takehara, Kenji'

_publ_section_title
;
 Redetermination of
 diaquatris(4-oxopent-2-en-2-olato-\k^2^<i>O</i>,<i>O</i>')lanthanum(III)
;
_journal_coeditor_code HB7216
_journal_issue 7
_journal_name_full 'Acta Crystallographica Section E'
_journal_page_first m258
_journal_page_last m259
_journal_paper_doi 10.1107/S1600536814013336
_journal_volume 70
_journal_year 2014
_chemical_formula_iupac '[La (C5 H7 O2)3 (H2 O)2]'
_chemical_formula_moiety 'C15 H25 La O8'
_chemical_formula_sum 'C15 H25 La O8'
_chemical_formula_weight 472.26
_chemical_name_systematic
;
Diaquatris(4-oxopent-2-en-2-olato-\k^2^<i>O</i>,<i>O</i>')lanthanum(III)
;
_space_group_crystal_system triclinic
_space_group_IT_number 2
_space_group_name_Hall '-P 1'
_space_group_name_H-M_alt 'P -1'
_symmetry_space_group_name_Hall '-P 1'
_symmetry_space_group_name_H-M 'P -1'
_atom_sites_solution_hydrogens geom
_atom_sites_solution_primary direct
_atom_sites_solution_secondary difmap
_cell_angle_alpha 96.614(2)
_cell_angle_beta 100.601(2)
_cell_angle_gamma 114.325(2)
_cell_formula_units_Z 2
_cell_length_a 8.9245(12)
_cell_length_b 10.6597(15)
_cell_length_c 11.3727(15)
_cell_measurement_reflns_used 9940
_cell_measurement_temperature 100
_cell_measurement_theta_max 30.50
_cell_measurement_theta_min 2.53
_cell_volume 946.8(2)
_computing_cell_refinement 'SAINT (Bruker, 2008)'
_computing_data_collection '<i>APEX2</i> (Bruker, 2008)'
_computing_data_reduction 'SAINT (Bruker, 2008)'
_computing_molecular_graphics '<i>ORTEP-3 for Windows</i> (Farrugia, 2012)'
_computing_publication_material '<i>publCIF</i> (Westrip, 2010)'
_computing_structure_refinement 'SHELXL97 (Sheldrick, 2008)'
_computing_structure_solution 'SHELXS97 (Sheldrick, 2008)'
_diffrn_ambient_temperature 100
_diffrn_detector_area_resol_mean 8.3333
_diffrn_measured_fraction_theta_full 0.983
_diffrn_measured_fraction_theta_max 0.983
_diffrn_measurement_device_type 'Bruker APEXII CCD'
_diffrn_measurement_method 'phi and omega scans'
_diffrn_radiation_monochromator graphite
_diffrn_radiation_source 'fine focus sealed tube'
_diffrn_radiation_type MoK\a
_diffrn_radiation_wavelength 0.71073
_diffrn_reflns_av_R_equivalents 0.0298
_diffrn_reflns_av_sigmaI/netI 0.0316
_diffrn_reflns_limit_h_max 12
_diffrn_reflns_limit_h_min -12
_diffrn_reflns_limit_k_max 14
_diffrn_reflns_limit_k_min -14
_diffrn_reflns_limit_l_max 15
_diffrn_reflns_limit_l_min -15
_diffrn_reflns_number 13810
_diffrn_reflns_theta_full 29.57
_diffrn_reflns_theta_max 29.57
_diffrn_reflns_theta_min 1.86
_exptl_absorpt_coefficient_mu 2.292
_exptl_absorpt_correction_T_max 0.63
_exptl_absorpt_correction_T_min 0.40
_exptl_absorpt_correction_type multi-scan
_exptl_absorpt_process_details '(SADABS; Bruker, 2008)'
_exptl_crystal_colour colourless
_exptl_crystal_density_diffrn 1.657
_exptl_crystal_density_method 'not measured'
_exptl_crystal_description block
_exptl_crystal_F_000 472
_exptl_crystal_size_max 0.50
_exptl_crystal_size_mid 0.50
_exptl_crystal_size_min 0.22
_refine_diff_density_max 1.041
_refine_diff_density_min -1.409
_refine_ls_extinction_coef 0.0149(8)
_refine_ls_extinction_method 'SHELXL97 (Sheldrick, 2008)'
_refine_ls_goodness_of_fit_ref 1.059
_refine_ls_hydrogen_treatment mixed
_refine_ls_matrix_type full
_refine_ls_number_parameters 240
_refine_ls_number_reflns 5213
_refine_ls_number_restraints 0
_refine_ls_restrained_S_all 1.059
_refine_ls_R_factor_all 0.0228
_refine_ls_R_factor_gt 0.0222
_refine_ls_shift/su_max 0.003
_refine_ls_shift/su_mean 0.000
_refine_ls_structure_factor_coef Fsqd
_refine_ls_weighting_details 'calc w=1/[\s^2^(Fo^2^)+(0.0344P)^2^+0.2713P] where P=(Fo^2^+2Fc^2^)/3'
_refine_ls_weighting_scheme calc
_refine_ls_wR_factor_gt 0.0579
_refine_ls_wR_factor_ref 0.0583
_reflns_number_gt 5068
_reflns_number_total 5213
_reflns_threshold_expression I>2\s(I)
_cod_data_source_file hb7216sup1.cif
_cod_data_source_block I
_cod_database_code 2239675
_cod_database_fobs_code 2239675

loop_
_space_group_symop_operation_xyz
'x, y, z'
'-x, -y, -z'

loop_
_atom_site_type_symbol
_atom_site_label
_atom_site_fract_x
_atom_site_fract_y
_atom_site_fract_z
_atom_site_U_iso_or_equiv
_atom_site_adp_type
_atom_site_calc_flag
_atom_site_refinement_flags
_atom_site_occupancy
La La1 0.770906(10) 0.782106(9) 0.614919(8) 0.01085(5) Uani d . 1
O O7 1.00237(17) 0.85834(14) 0.50120(13) 0.0153(2) Uani d . 1
O O6 0.67267(17) 0.56182(14) 0.69763(12) 0.0162(2) Uani d . 1
O O4 0.45916(16) 0.69885(14) 0.55190(12) 0.0159(2) Uani d . 1
O O1 0.95280(17) 1.03835(14) 0.70708(12) 0.0180(3) Uani d . 1
O O2 0.72212(18) 0.84749(15) 0.81177(13) 0.0209(3) Uani d . 1
O O3 0.68870(16) 0.90080(14) 0.45213(12) 0.0161(2) Uani d . 1
O O8 0.66186(18) 0.58124(15) 0.42448(13) 0.0170(3) Uani d . 1
C C3 0.9035(3) 1.0876(2) 0.90089(18) 0.0193(4) Uani d . 1
H H3 0.9367 1.1593 0.9716 0.023 Uiso calc R 1
C C2 0.9814(2) 1.1236(2) 0.80637(17) 0.0170(3) Uani d . 1
C C4 0.7789(2) 0.9524(2) 0.89890(17) 0.0175(3) Uani d . 1
C C5 0.7027(3) 0.9307(2) 1.00763(19) 0.0239(4) Uani d . 1
H H5A 0.6022 0.9485 0.9939 0.036 Uiso calc R 1
H H5B 0.7869 0.9961 1.0817 0.036 Uiso calc R 1
H H5C 0.6697 0.8336 1.0177 0.036 Uiso calc R 1
C C1 1.1092(3) 1.2747(2) 0.8198(2) 0.0281(4) Uani d . 1
H H1A 1.2086 1.2767 0.7937 0.042 Uiso calc R 1
H H1B 1.1445 1.3239 0.9057 0.042 Uiso calc R 1
H H1C 1.0571 1.3216 0.7688 0.042 Uiso calc R 1
C C9 0.3503(2) 0.71969(18) 0.47772(17) 0.0142(3) Uani d . 1
C C7 0.5536(2) 0.89906(19) 0.39080(17) 0.0146(3) Uani d . 1
C C10 0.1669(2) 0.6312(2) 0.47366(19) 0.0188(4) Uani d . 1
H H10A 0.1324 0.5336 0.4336 0.028 Uiso calc R 1
H H10B 0.0959 0.6679 0.4275 0.028 Uiso calc R 1
H H10C 0.1529 0.6344 0.5573 0.028 Uiso calc R 1
C C8 0.3893(2) 0.8151(2) 0.40103(18) 0.0174(3) Uani d . 1
H H8 0.2974 0.824 0.3518 0.021 Uiso calc R 1
C C6 0.5706(2) 0.9907(2) 0.29805(18) 0.0198(4) Uani d . 1
H H6A 0.6826 1.0725 0.3242 0.03 Uiso calc R 1
H H6B 0.4817 1.0229 0.2913 0.03 Uiso calc R 1
H H6C 0.5586 0.9366 0.2183 0.03 Uiso calc R 1
O O5 1.01440(17) 0.74506(15) 0.72219(13) 0.0189(3) Uani d . 1
C C14 0.7368(3) 0.5254(2) 0.78893(17) 0.0179(4) Uani d . 1
C C12 1.0387(3) 0.6712(2) 0.79565(17) 0.0183(3) Uani d . 1
C C13 0.9103(3) 0.5708(2) 0.83696(18) 0.0209(4) Uani d . 1
H H13 0.9441 0.5314 0.9017 0.025 Uiso calc R 1
C C15 0.6127(3) 0.4243(3) 0.8472(2) 0.0299(5) Uani d . 1
H H15A 0.5659 0.4746 0.8951 0.045 Uiso calc R 1
H H15B 0.6714 0.3842 0.9011 0.045 Uiso calc R 1
H H15C 0.52 0.3484 0.7831 0.045 Uiso calc R 1
C C11 1.2197(3) 0.6933(3) 0.8430(2) 0.0279(4) Uani d . 1
H H11A 1.2719 0.6932 0.7743 0.042 Uiso calc R 1
H H11B 1.2194 0.6171 0.8838 0.042 Uiso calc R 1
H H11C 1.285 0.7839 0.9014 0.042 Uiso calc R 1
H H2W 0.985(4) 0.867(3) 0.435(3) 0.035(8) Uiso d . 1
H H1W 1.104(4) 0.932(3) 0.536(3) 0.034(8) Uiso d . 1
H H4W 0.659(4) 0.514(3) 0.441(3) 0.027(7) Uiso d . 1
H H3W 0.569(4) 0.561(3) 0.381(3) 0.040(9) Uiso d . 1

loop_
_atom_site_aniso_label
_atom_site_aniso_U_11
_atom_site_aniso_U_22
_atom_site_aniso_U_33
_atom_site_aniso_U_12
_atom_site_aniso_U_13
_atom_site_aniso_U_23
La1 0.01059(7) 0.00983(7) 0.01199(7) 0.00403(4) 0.00295(4) 0.00369(4)
O7 0.0140(6) 0.0156(6) 0.0167(6) 0.0058(5) 0.0048(5) 0.0062(5)
O6 0.0164(6) 0.0141(6) 0.0163(6) 0.0052(5) 0.0030(5) 0.0052(5)
O4 0.0127(6) 0.0154(6) 0.0204(6) 0.0062(5) 0.0046(5) 0.0061(5)
O1 0.0221(7) 0.0138(6) 0.0152(6) 0.0051(5) 0.0057(5) 0.0021(5)
O2 0.0226(7) 0.0193(7) 0.0175(6) 0.0055(6) 0.0082(5) 0.0020(5)
O3 0.0127(6) 0.0168(6) 0.0198(6) 0.0068(5) 0.0037(5) 0.0077(5)
O8 0.0178(7) 0.0128(6) 0.0177(6) 0.0047(5) 0.0035(5) 0.0029(5)
C3 0.0209(9) 0.0185(9) 0.0148(8) 0.0068(7) 0.0036(7) -0.0013(7)
C2 0.0174(8) 0.0154(8) 0.0159(8) 0.0065(7) 0.0016(7) 0.0022(6)
C4 0.0173(8) 0.0237(9) 0.0145(8) 0.0114(8) 0.0046(7) 0.0047(7)
C5 0.0226(10) 0.0329(11) 0.0169(9) 0.0120(9) 0.0081(8) 0.0041(8)
C1 0.0319(11) 0.0154(9) 0.0251(10) 0.0010(8) 0.0047(9) 0.0015(8)
C9 0.0124(7) 0.0128(7) 0.0180(8) 0.0061(6) 0.0052(6) 0.0014(6)
C7 0.0156(8) 0.0129(8) 0.0160(8) 0.0074(7) 0.0031(6) 0.0033(6)
C10 0.0128(8) 0.0176(8) 0.0265(10) 0.0065(7) 0.0069(7) 0.0050(7)
C8 0.0120(8) 0.0185(8) 0.0220(9) 0.0071(7) 0.0028(7) 0.0066(7)
C6 0.0192(9) 0.0215(9) 0.0211(9) 0.0094(7) 0.0055(7) 0.0107(7)
O5 0.0165(6) 0.0195(6) 0.0222(7) 0.0084(5) 0.0035(5) 0.0107(5)
C14 0.0239(9) 0.0164(8) 0.0130(8) 0.0075(7) 0.0059(7) 0.0051(7)
C12 0.0194(9) 0.0184(8) 0.0152(8) 0.0087(7) -0.0011(7) 0.0037(7)
C13 0.0226(9) 0.0220(9) 0.0152(8) 0.0081(8) -0.0005(7) 0.0088(7)
C15 0.0289(11) 0.0321(12) 0.0229(10) 0.0052(9) 0.0078(9) 0.0146(9)
C11 0.0203(10) 0.0310(11) 0.0335(12) 0.0130(9) 0.0002(8) 0.0151(9)

loop_
_atom_type_symbol
_atom_type_description
_atom_type_scat_dispersion_real
_atom_type_scat_dispersion_imag
_atom_type_scat_source
C C 0.0033 0.0016 'International Tables Vol C Tables 4.2.6.8 and 6.1.1.4'
H H 0.0000 0.0000 'International Tables Vol C Tables 4.2.6.8 and 6.1.1.4'
O O 0.0106 0.0060 'International Tables Vol C Tables 4.2.6.8 and 6.1.1.4'
La La -0.2871 2.4523 'International Tables Vol C Tables 4.2.6.8 and 6.1.1.4'

loop_
_geom_angle_atom_site_label_1
_geom_angle_atom_site_label_2
_geom_angle_atom_site_label_3
_geom_angle
O2 La1 O4 80.43(5)
O2 La1 O5 89.79(5)
O4 La1 O5 147.90(4)
O2 La1 O1 68.90(5)
O4 La1 O1 117.77(4)
O5 La1 O1 86.07(5)
O2 La1 O6 74.35(5)
O4 La1 O6 79.74(4)
O5 La1 O6 68.17(4)
O1 La1 O6 134.81(4)
O2 La1 O3 114.29(5)
O4 La1 O3 68.42(4)
O5 La1 O3 142.08(4)
O1 La1 O3 76.92(4)
O6 La1 O3 144.19(4)
O2 La1 O7 139.98(5)
O4 La1 O7 133.31(5)
O5 La1 O7 70.81(5)
O1 La1 O7 74.97(4)
O6 La1 O7 124.99(4)
O3 La1 O7 72.12(4)
O2 La1 O8 143.70(5)
O4 La1 O8 74.43(5)
O5 La1 O8 97.74(5)
O1 La1 O8 146.72(4)
O6 La1 O8 75.73(5)
O3 La1 O8 80.19(5)
O7 La1 O8 75.20(5)
La1 O7 H2W 122.(2)
La1 O7 H1W 120.9(19)
H2W O7 H1W 103.(3)
C14 O6 La1 133.49(12)
C9 O4 La1 139.02(12)
C2 O1 La1 136.92(12)
C4 O2 La1 139.63(13)
C7 O3 La1 137.69(12)
La1 O8 H4W 112.(2)
La1 O8 H3W 117.(2)
H4W O8 H3W 106.(3)
C2 C3 C4 124.49(18)
C2 C3 H3 117.8
C4 C3 H3 117.8
O1 C2 C3 124.97(18)
O1 C2 C1 116.52(17)
C3 C2 C1 118.51(18)
O2 C4 C3 124.92(18)
O2 C4 C5 116.86(18)
C3 C4 C5 118.19(18)
C4 C5 H5A 109.5
C4 C5 H5B 109.5
H5A C5 H5B 109.5
C4 C5 H5C 109.5
H5A C5 H5C 109.5
H5B C5 H5C 109.5
C2 C1 H1A 109.5
C2 C1 H1B 109.5
H1A C1 H1B 109.5
C2 C1 H1C 109.5
H1A C1 H1C 109.5
H1B C1 H1C 109.5
O4 C9 C8 125.02(16)
O4 C9 C10 115.96(16)
C8 C9 C10 119.01(16)
O3 C7 C8 124.70(17)
O3 C7 C6 117.55(16)
C8 C7 C6 117.74(16)
C9 C10 H10A 109.5
C9 C10 H10B 109.5
H10A C10 H10B 109.5
C9 C10 H10C 109.5
H10A C10 H10C 109.5
H10B C10 H10C 109.5
C9 C8 C7 125.12(17)
C9 C8 H8 117.4
C7 C8 H8 117.4
C7 C6 H6A 109.5
C7 C6 H6B 109.5
H6A C6 H6B 109.5
C7 C6 H6C 109.5
H6A C6 H6C 109.5
H6B C6 H6C 109.5
C12 O5 La1 137.23(13)
O6 C14 C13 124.89(18)
O6 C14 C15 116.30(19)
C13 C14 C15 118.80(18)
O5 C12 C13 124.82(18)
O5 C12 C11 117.21(18)
C13 C12 C11 117.97(17)
C14 C13 C12 124.17(17)
C14 C13 H13 117.9
C12 C13 H13 117.9
C14 C15 H15A 109.5
C14 C15 H15B 109.5
H15A C15 H15B 109.5
C14 C15 H15C 109.5
H15A C15 H15C 109.5
H15B C15 H15C 109.5
C12 C11 H11A 109.5
C12 C11 H11B 109.5
H11A C11 H11B 109.5
C12 C11 H11C 109.5
H11A C11 H11C 109.5
H11B C11 H11C 109.5

loop_
_geom_bond_atom_site_label_1
_geom_bond_atom_site_label_2
_geom_bond_distance
_geom_bond_publ_flag
La1 O2 2.4365(14) y
La1 O4 2.4754(13) y
La1 O5 2.4917(14) y
La1 O1 2.5013(14) y
La1 O6 2.5067(13) y
La1 O3 2.5241(13) y
La1 O7 2.5381(13) y
La1 O8 2.5811(14) y
O7 H2W 0.76(3) ?
O7 H1W 0.90(3) ?
O6 C14 1.270(2) ?
O4 C9 1.274(2) ?
O1 C2 1.278(2) ?
O2 C4 1.258(2) ?
O3 C7 1.269(2) ?
O8 H4W 0.75(3) ?
O8 H3W 0.81(4) ?
C3 C2 1.392(3) ?
C3 C4 1.406(3) ?
C3 H3 0.95 ?
C2 C1 1.511(3) ?
C4 C5 1.513(3) ?
C5 H5A 0.98 ?
C5 H5B 0.98 ?
C5 H5C 0.98 ?
C1 H1A 0.98 ?
C1 H1B 0.98 ?
C1 H1C 0.98 ?
C9 C8 1.393(3) ?
C9 C10 1.504(2) ?
C7 C8 1.404(2) ?
C7 C6 1.505(3) ?
C10 H10A 0.98 ?
C10 H10B 0.98 ?
C10 H10C 0.98 ?
C8 H8 0.95 ?
C6 H6A 0.98 ?
C6 H6B 0.98 ?
C6 H6C 0.98 ?
O5 C12 1.261(2) ?
C14 C13 1.393(3) ?
C14 C15 1.509(3) ?
C12 C13 1.408(3) ?
C12 C11 1.514(3) ?
C13 H13 0.95 ?
C15 H15A 0.98 ?
C15 H15B 0.98 ?
C15 H15C 0.98 ?
C11 H11A 0.98 ?
C11 H11B 0.98 ?
C11 H11C 0.98 ?

loop_
_geom_hbond_atom_site_label_D
_geom_hbond_atom_site_label_H
_geom_hbond_atom_site_label_A
_geom_hbond_site_symmetry_A
_geom_hbond_distance_DH
_geom_hbond_distance_HA
_geom_hbond_distance_DA
_geom_hbond_angle_DHA
_geom_hbond_publ_flag
O7 H2W O1 2_776 0.76(3) 2.05(3) 2.7514(19) 153.(3) y
O7 H1W O3 2_776 0.90(3) 1.94(3) 2.7912(19) 158.(3) y
O8 H4W O4 2_666 0.75(3) 2.09(3) 2.7907(19) 155.(3) y
O8 H3W O6 2_666 0.81(4) 1.96(4) 2.721(2) 155.(3) y
